data_2235585
loop_
_publ_author_name
'Eagle, Cassandra T.'
'Kpogo, Kenneth K.'
'Zink, Landon C.'
'Smith, Albert E.'

_publ_section_title
;
 Tetrakis[\m-<i>N</i>-(2,4,6-trimethylphenyl)acetamidato]-\k^4^<i>N</i>:<i>O</i>;\k^4^<i>O</i>:<i>N</i>-bis[(benzonitrile-\k<i>N</i>)rhodium(II)](<i>Rh</i>---<i>Rh</i>)
;
_journal_coeditor_code QK2033
_journal_issue 7
_journal_name_full 'Acta Crystallographica Section E'
_journal_page_first m877
_journal_paper_doi 10.1107/S1600536812024518
_journal_volume 68
_journal_year 2012
_chemical_formula_iupac '[Rh2 (C11 H14 N O)4 (C7 H5 N)2]'
_chemical_formula_moiety 'C58 H66 N6 O4 Rh2'
_chemical_formula_sum 'C58 H66 N6 O4 Rh2'
_chemical_formula_weight 1117.01
_chemical_name_systematic
;
Tetrakis[\m-<i>N</i>-(2,4,6-trimethylphenyl)acetamidato]-
\k^4^<i>N</i>:<i>O</i>;\k^4^<i>O</i>:<i>N</i>-bis[(benzonitrile-
\k<i>N</i>)rhodium(II)](<i>Rh</i>---<i>Rh</i>)
;
_space_group_IT_number 114
_symmetry_cell_setting tetragonal
_symmetry_space_group_name_Hall 'P -4 2n'
_symmetry_space_group_name_H-M 'P -4 21 c'
_atom_sites_solution_hydrogens geom
_atom_sites_solution_primary direct
_atom_sites_solution_secondary difmap
_cell_angle_alpha 90.0000
_cell_angle_beta 90.0000
_cell_angle_gamma 90.0000
_cell_formula_units_Z 2
_cell_length_a 10.9928(19)
_cell_length_b 10.9928(19)
_cell_length_c 21.4549(19)
_cell_measurement_reflns_used 32577
_cell_measurement_temperature 298
_cell_measurement_theta_max 27.70
_cell_measurement_theta_min 3.20
_cell_volume 2592.6(7)
_computing_cell_refinement 'CrystalClear (Rigaku, 2011)'
_computing_data_collection 'CrystalClear (Rigaku, 2011)'
_computing_data_reduction 'CrystalClear (Rigaku, 2011)'
_computing_molecular_graphics 'CrystalStructure (Rigaku, 2010)'
_computing_publication_material 'CrystalStructure (Rigaku, 2010)'
_computing_structure_refinement 'SHELXL97 (Sheldrick, 2008)'
_computing_structure_solution 'SIR2004 (Burla <i>et al.</i>, 2005)'
_diffrn_ambient_temperature 298
_diffrn_detector_area_resol_mean 6.827
_diffrn_measured_fraction_theta_full 0.996
_diffrn_measured_fraction_theta_max 0.996
_diffrn_measurement_device_type 'Rigaku XtaLAB mini'
_diffrn_measurement_method \w
_diffrn_radiation_monochromator graphite
_diffrn_radiation_source 'fine-focus sealed tube'
_diffrn_radiation_type 'Mo K\a'
_diffrn_radiation_wavelength 0.71075
_diffrn_reflns_av_R_equivalents 0.1045
_diffrn_reflns_limit_h_max 14
_diffrn_reflns_limit_h_min -14
_diffrn_reflns_limit_k_max 14
_diffrn_reflns_limit_k_min -14
_diffrn_reflns_limit_l_max 27
_diffrn_reflns_limit_l_min -27
_diffrn_reflns_number 48863
_diffrn_reflns_theta_full 27.5
_diffrn_reflns_theta_max 27.5
_diffrn_standards_number 0
_exptl_absorpt_coefficient_mu 0.689
_exptl_absorpt_correction_T_max 0.953
_exptl_absorpt_correction_T_min 0.618
_exptl_absorpt_correction_type multi-scan
_exptl_absorpt_process_details '(REQAB; Jacobson, 1998)'
_exptl_crystal_colour blue
_exptl_crystal_density_diffrn 1.431
_exptl_crystal_density_method 'not measured'
_exptl_crystal_description prism
_exptl_crystal_F_000 1156.00
_exptl_crystal_size_max 0.18
_exptl_crystal_size_mid 0.13
_exptl_crystal_size_min 0.07
_refine_diff_density_max 0.642
_refine_diff_density_min -0.705
_refine_ls_abs_structure_details 'Flack (1983), 1275 Friedel pairs'
_refine_ls_abs_structure_Flack -0.03(5)
_refine_ls_extinction_method none
_refine_ls_goodness_of_fit_ref 1.033
_refine_ls_hydrogen_treatment constr
_refine_ls_matrix_type full
_refine_ls_number_parameters 165
_refine_ls_number_reflns 2969
_refine_ls_number_restraints 0
_refine_ls_restrained_S_all 1.033
_refine_ls_R_factor_all 0.0727
_refine_ls_R_factor_gt 0.0359
_refine_ls_shift/su_max 0.003
_refine_ls_shift/su_mean 0.000
_refine_ls_structure_factor_coef Fsqd
_refine_ls_weighting_details 'calc w=1/[\s^2^(Fo^2^)+(0.0213P)^2^+2.1713P] where P=(Fo^2^+2Fc^2^)/3'
_refine_ls_weighting_scheme calc
_refine_ls_wR_factor_gt 0.0651
_refine_ls_wR_factor_ref 0.0740
_reflns_number_gt 1950
_reflns_number_total 2969
_reflns_threshold_expression I>2sigma(I)
_cod_data_source_file qk2033.cif
_cod_data_source_block I
_cod_database_code 2235585
_cod_database_fobs_code 2235585

loop_
_symmetry_equiv_pos_site_id
_symmetry_equiv_pos_as_xyz
1 +X,+Y,+Z
2 +Y,-X,-Z
3 -X,-Y,+Z
4 -Y,+X,-Z
5 1/2-X,1/2+Y,1/2-Z
6 1/2-Y,1/2-X,1/2+Z
7 1/2+X,1/2-Y,1/2-Z
8 1/2+Y,1/2+X,1/2+Z

loop_
_atom_site_type_symbol
_atom_site_label
_atom_site_fract_x
_atom_site_fract_y
_atom_site_fract_z
_atom_site_U_iso_or_equiv
_atom_site_adp_type
_atom_site_calc_flag
_atom_site_refinement_flags
_atom_site_occupancy
_atom_site_symmetry_multiplicity
Rh Rh1 0.5000 0.5000 0.556606(14) 0.03097(10) Uani d S 1 2
O O1 0.6695(3) 0.4236(3) 0.44533(15) 0.0342(8) Uani d . 1 1
N N1 0.5000 0.5000 0.66016(16) 0.0443(9) Uani d S 1 2
N N2 0.6716(3) 0.4187(3) 0.55161(19) 0.0349(10) Uani d . 1 1
C C1 0.5000 0.5000 0.7117(2) 0.0490(12) Uani d S 1 2
C C2 0.5000 0.5000 0.7799(2) 0.0477(11) Uani d S 1 2
C C3 0.5590(5) 0.4097(5) 0.8123(2) 0.0669(16) Uani d . 1 1
H H3 0.6002 0.3484 0.7913 0.080 Uiso calc R 1 1
C C4 0.5561(7) 0.4115(6) 0.8766(2) 0.100(2) Uani d . 1 1
H H4 0.5943 0.3493 0.8986 0.119 Uiso calc R 1 1
C C5 0.5000 0.5000 0.9084(3) 0.118(3) Uani d S 1 2
H H5 0.5000 0.5000 0.9517 0.141 Uiso calc SR 1 2
C C6 0.7216(3) 0.3988(3) 0.4977(3) 0.0376(8) Uani d . 1 1
C C7 0.8472(3) 0.3448(4) 0.4909(2) 0.0481(11) Uani d . 1 1
H H7A 0.8635 0.3293 0.4476 0.072 Uiso calc R 1 1
H H7B 0.8516 0.2699 0.5138 0.072 Uiso calc R 1 1
H H7C 0.9064 0.4009 0.5069 0.072 Uiso calc R 1 1
C C8 0.7316(4) 0.3860(4) 0.60846(17) 0.0350(9) Uani d . 1 1
C C9 0.7176(4) 0.2700(4) 0.63427(19) 0.0447(10) Uani d . 1 1
C C10 0.7689(4) 0.2470(5) 0.6922(2) 0.0538(12) Uani d . 1 1
H H10 0.7613 0.1693 0.7089 0.065 Uiso calc R 1 1
C C11 0.8302(5) 0.3333(6) 0.7260(2) 0.0585(15) Uani d . 1 1
C C12 0.8474(4) 0.4461(5) 0.6986(2) 0.0473(12) Uani d . 1 1
H H12 0.8909 0.5050 0.7203 0.057 Uiso calc R 1 1
C C13 0.8015(4) 0.4747(4) 0.63927(18) 0.0416(11) Uani d . 1 1
C C14 0.6525(5) 0.1711(4) 0.5992(2) 0.0578(14) Uani d . 1 1
H H14A 0.6895 0.1608 0.5590 0.087 Uiso calc R 1 1
H H14B 0.5685 0.1931 0.5940 0.087 Uiso calc R 1 1
H H14C 0.6578 0.0963 0.6221 0.087 Uiso calc R 1 1
C C15 0.8820(5) 0.3097(6) 0.7897(2) 0.080(2) Uani d . 1 1
H H15A 0.8394 0.2431 0.8088 0.120 Uiso calc R 1 1
H H15B 0.8729 0.3812 0.8150 0.120 Uiso calc R 1 1
H H15C 0.9667 0.2897 0.7861 0.120 Uiso calc R 1 1
C C16 0.8312(5) 0.5947(4) 0.6108(2) 0.0585(15) Uani d . 1 1
H H16A 0.7604 0.6459 0.6117 0.088 Uiso calc R 1 1
H H16B 0.8567 0.5830 0.5685 0.088 Uiso calc R 1 1
H H16C 0.8955 0.6326 0.6340 0.088 Uiso calc R 1 1

loop_
_atom_site_aniso_label
_atom_site_aniso_U_11
_atom_site_aniso_U_22
_atom_site_aniso_U_33
_atom_site_aniso_U_12
_atom_site_aniso_U_13
_atom_site_aniso_U_23
Rh1 0.0331(3) 0.0354(3) 0.02438(14) 0.0012(5) 0.000 0.000
O1 0.036(2) 0.041(2) 0.0255(18) 0.0021(19) 0.0032(18) -0.0047(18)
N1 0.037(4) 0.066(5) 0.0301(19) -0.006(7) 0.000 0.000
N2 0.031(2) 0.041(3) 0.033(2) 0.006(2) -0.002(2) -0.003(2)
C1 0.037(4) 0.057(5) 0.053(3) 0.014(7) 0.000 0.000
C2 0.039(4) 0.068(6) 0.035(2) -0.002(10) 0.000 0.000
C3 0.093(4) 0.062(4) 0.045(3) 0.025(3) -0.003(3) 0.000(2)
C4 0.155(7) 0.086(5) 0.057(3) 0.049(4) -0.030(4) 0.005(3)
C5 0.206(13) 0.116(9) 0.030(3) 0.033(15) 0.000 0.000
C6 0.0387(19) 0.0369(18) 0.0373(19) 0.0014(16) 0.010(3) -0.007(3)
C7 0.038(2) 0.062(3) 0.045(3) 0.0112(19) 0.003(2) -0.006(3)
C8 0.036(2) 0.040(2) 0.029(2) 0.005(2) -0.0011(17) -0.0024(18)
C9 0.037(3) 0.052(3) 0.045(2) 0.0105(19) -0.002(2) 0.005(2)
C10 0.056(3) 0.056(3) 0.050(2) 0.013(2) -0.003(3) 0.008(3)
C11 0.049(3) 0.084(4) 0.042(3) 0.025(3) -0.003(2) 0.007(3)
C12 0.039(3) 0.060(3) 0.043(2) 0.007(2) -0.012(2) -0.011(2)
C13 0.037(2) 0.049(3) 0.039(2) 0.0027(19) -0.0053(18) 0.003(2)
C14 0.065(4) 0.037(3) 0.072(3) 0.003(3) 0.001(3) 0.004(3)
C15 0.072(4) 0.121(6) 0.048(3) 0.010(4) -0.017(3) 0.016(4)
C16 0.057(4) 0.051(3) 0.068(3) -0.008(3) -0.018(3) -0.004(3)

loop_
_atom_type_symbol
_atom_type_description
_atom_type_scat_dispersion_real
_atom_type_scat_dispersion_imag
_atom_type_scat_source
C C 0.003 0.002
;
International Tables for Crystallography
(1992, Vol. C, Tables 4.2.6.8 and 6.1.1.4)
;
H H 0.000 0.000
;
International Tables for Crystallography
(1992, Vol. C, Table 6.1.1.4)
;
N N 0.006 0.003
;
International Tables for Crystallography
(1992, Vol. C, Tables 4.2.6.8 and 6.1.1.4)
;
O O 0.011 0.006
;
International Tables for Crystallography
(1992, Vol. C, Tables 4.2.6.8 and 6.1.1.4)
;
Rh Rh -1.118 0.919
;
International Tables for Crystallography
(1992, Vol. C, Tables 4.2.6.8 and 6.1.1.4)
;

loop_
_geom_angle_atom_site_label_1
_geom_angle_atom_site_label_2
_geom_angle_atom_site_label_3
_geom_angle_site_symmetry_1
_geom_angle_site_symmetry_3
_geom_angle
O1 Rh1 O1 2_566 4_656 177.67(18)
O1 Rh1 N2 2_566 . 88.85(16)
O1 Rh1 N2 4_656 . 91.03(16)
O1 Rh1 N2 2_566 3_665 91.03(16)
O1 Rh1 N2 4_656 3_665 88.85(16)
N2 Rh1 N2 . 3_665 174.1(2)
O1 Rh1 N1 2_566 . 91.16(9)
O1 Rh1 N1 4_656 . 91.16(9)
N2 Rh1 N1 . . 92.94(11)
N2 Rh1 N1 3_665 . 92.94(11)
O1 Rh1 Rh1 2_566 2_566 88.84(9)
O1 Rh1 Rh1 4_656 2_566 88.84(9)
N2 Rh1 Rh1 . 2_566 87.06(11)
N2 Rh1 Rh1 3_665 2_566 87.06(11)
N1 Rh1 Rh1 . 2_566 180.0
C6 O1 Rh1 . 2_566 120.6(3)
C1 N1 Rh1 . . 180.0000(10)
C6 N2 C8 . . 121.4(4)
C6 N2 Rh1 . . 119.9(3)
C8 N2 Rh1 . . 118.6(3)
N1 C1 C2 . . 180.000(2)
C3 C2 C3 3_665 . 119.2(5)
C3 C2 C1 3_665 . 120.4(3)
C3 C2 C1 . . 120.4(3)
C2 C3 C4 . . 119.0(5)
C2 C3 H3 . . 120.5
C4 C3 H3 . . 120.5
C5 C4 C3 . . 122.0(5)
C5 C4 H4 . . 119.0
C3 C4 H4 . . 119.0
C4 C5 C4 . 3_665 118.8(6)
C4 C5 H5 . . 120.6
C4 C5 H5 3_665 . 120.6
O1 C6 N2 . . 123.5(3)
O1 C6 C7 . . 113.9(4)
N2 C6 C7 . . 122.6(5)
C6 C7 H7A . . 109.5
C6 C7 H7B . . 109.5
H7A C7 H7B . . 109.5
C6 C7 H7C . . 109.5
H7A C7 H7C . . 109.5
H7B C7 H7C . . 109.5
C9 C8 C13 . . 120.4(4)
C9 C8 N2 . . 121.0(4)
C13 C8 N2 . . 118.5(4)
C10 C9 C8 . . 118.4(5)
C10 C9 C14 . . 120.7(4)
C8 C9 C14 . . 120.9(4)
C11 C10 C9 . . 123.2(5)
C11 C10 H10 . . 118.4
C9 C10 H10 . . 118.4
C10 C11 C12 . . 117.6(4)
C10 C11 C15 . . 123.2(6)
C12 C11 C15 . . 119.2(6)
C11 C12 C13 . . 122.4(5)
C11 C12 H12 . . 118.8
C13 C12 H12 . . 118.8
C12 C13 C8 . . 117.8(4)
C12 C13 C16 . . 119.4(4)
C8 C13 C16 . . 122.8(4)
C9 C14 H14A . . 109.5
C9 C14 H14B . . 109.5
H14A C14 H14B . . 109.5
C9 C14 H14C . . 109.5
H14A C14 H14C . . 109.5
H14B C14 H14C . . 109.5
C11 C15 H15A . . 109.5
C11 C15 H15B . . 109.5
H15A C15 H15B . . 109.5
C11 C15 H15C . . 109.5
H15A C15 H15C . . 109.5
H15B C15 H15C . . 109.5
C13 C16 H16A . . 109.5
C13 C16 H16B . . 109.5
H16A C16 H16B . . 109.5
C13 C16 H16C . . 109.5
H16A C16 H16C . . 109.5
H16B C16 H16C . . 109.5

loop_
_geom_bond_atom_site_label_1
_geom_bond_atom_site_label_2
_geom_bond_site_symmetry_2
_geom_bond_distance
Rh1 O1 2_566 2.044(3)
Rh1 O1 4_656 2.044(3)
Rh1 N2 . 2.091(4)
Rh1 N2 3_665 2.091(4)
Rh1 N1 . 2.222(3)
Rh1 Rh1 2_566 2.4290(6)
O1 C6 . 1.290(6)
O1 Rh1 2_566 2.044(3)
N1 C1 . 1.106(6)
N2 C6 . 1.300(6)
N2 C8 . 1.432(5)
C1 C2 . 1.463(6)
C2 C3 3_665 1.375(5)
C2 C3 . 1.375(5)
C3 C4 . 1.380(7)
C3 H3 . 0.9300
C4 C5 . 1.338(6)
C4 H4 . 0.9300
C5 C4 3_665 1.338(6)
C5 H5 . 0.9300
C6 C7 . 1.510(5)
C7 H7A . 0.9600
C7 H7B . 0.9600
C7 H7C . 0.9600
C8 C9 . 1.399(6)
C8 C13 . 1.406(5)
C9 C10 . 1.389(6)
C9 C14 . 1.504(7)
C10 C11 . 1.370(7)
C10 H10 . 0.9300
C11 C12 . 1.385(7)
C11 C15 . 1.504(6)
C12 C13 . 1.406(5)
C12 H12 . 0.9300
C13 C16 . 1.489(6)
C14 H14A . 0.9600
C14 H14B . 0.9600
C14 H14C . 0.9600
C15 H15A . 0.9600
C15 H15B . 0.9600
C15 H15C . 0.9600
C16 H16A . 0.9600
C16 H16B . 0.9600
C16 H16C . 0.9600

loop_
_geom_torsion_atom_site_label_1
_geom_torsion_atom_site_label_2
_geom_torsion_atom_site_label_3
_geom_torsion_atom_site_label_4
_geom_torsion_site_symmetry_1
_geom_torsion_site_symmetry_2
_geom_torsion_site_symmetry_4
_geom_torsion
O1 Rh1 Rh1 N2 . 2_566 . -1.10(16)
O1 Rh1 N2 C6 2_566 . . 90.8(3)
O1 Rh1 N2 C6 4_656 . . -86.9(3)
N1 Rh1 N2 C6 . . . -178.1(3)
Rh1 Rh1 N2 C6 2_566 . . 1.9(3)
O1 Rh1 N2 C8 2_566 . . -89.2(3)
O1 Rh1 N2 C8 4_656 . . 93.1(3)
N1 Rh1 N2 C8 . . . 1.9(3)
Rh1 Rh1 N2 C8 2_566 . . -178.1(3)
C3 C2 C3 C4 3_665 . . 0.8(5)
C1 C2 C3 C4 . . . -179.2(5)
C2 C3 C4 C5 . . . -1.6(10)
C3 C4 C5 C4 . . 3_665 0.8(5)
Rh1 O1 C6 N2 2_566 . . 0.6(4)
Rh1 O1 C6 C7 2_566 . . -179.0(2)
C8 N2 C6 O1 . . . 178.0(4)
Rh1 N2 C6 O1 . . . -2.0(5)
C8 N2 C6 C7 . . . -2.4(6)
Rh1 N2 C6 C7 . . . 177.6(3)
C6 N2 C8 C9 . . . -88.2(5)
Rh1 N2 C8 C9 . . . 91.8(4)
C6 N2 C8 C13 . . . 94.2(5)
Rh1 N2 C8 C13 . . . -85.8(4)
C13 C8 C9 C10 . . . 3.2(6)
N2 C8 C9 C10 . . . -174.3(4)
C13 C8 C9 C14 . . . -174.6(4)
N2 C8 C9 C14 . . . 7.9(6)
C8 C9 C10 C11 . . . 1.6(7)
C14 C9 C10 C11 . . . 179.4(5)
C9 C10 C11 C12 . . . -4.1(7)
C9 C10 C11 C15 . . . 177.8(5)
C10 C11 C12 C13 . . . 1.9(7)
C15 C11 C12 C13 . . . -179.9(4)
C11 C12 C13 C8 . . . 2.6(7)
C11 C12 C13 C16 . . . -175.6(5)
C9 C8 C13 C12 . . . -5.2(6)
N2 C8 C13 C12 . . . 172.4(4)
C9 C8 C13 C16 . . . 172.9(4)
N2 C8 C13 C16 . . . -9.5(6)
